data_2005948
loop_
_publ_author_name
'Rowan, K. R.'
'Holt, E. M.'

_publ_section_title
;
 3-Ethoxycarbonyl-5-methoxycarbonyl-2,6-dimethyl-4-(3-nitrophenyl)pyridinium
 Nitrate, Dineopentyl
 2,6-Dimethyl-4-(3-nitrophenyl)pyridine-3,5-dicarboxylate and Dihexyl
 2,6-Dimethyl-4-(3-nitrophenyl)pyridine-3,5-dicarboxylate
;
_journal_issue 2
_journal_name_full 'Acta Crystallographica Section C'
_journal_page_first 257
_journal_page_last 261
_journal_paper_doi 10.1107/S010827019601181X
_journal_volume 53
_journal_year 1997
_chemical_formula_iupac 'C25 H32 N2 O6'
_chemical_formula_moiety 'C25 H32 N2 O6'
_chemical_formula_sum 'C25 H32 N2 O6'
_chemical_formula_weight 456.5
_chemical_name_systematic
;
dineopentyl 2,6-dimethyl-4-(3-nitrophenyl)pyridine-3,5-dicarboxylate
;
_space_group_IT_number 14
_symmetry_cell_setting monoclinic
_symmetry_space_group_name_Hall '-P 2ybc'
_symmetry_space_group_name_H-M 'P 1 21/c 1'
_cell_angle_alpha 90.0
_cell_angle_beta 108.46(1)
_cell_angle_gamma 90.0
_cell_formula_units_Z 4
_cell_length_a 17.736(3)
_cell_length_b 6.139(1)
_cell_length_c 24.756(4)
_cell_measurement_reflns_used 48
_cell_measurement_temperature 298
_cell_measurement_theta_max 12.83
_cell_measurement_theta_min 3.65
_cell_volume 2556.8(7)
_computing_cell_refinement XSCANS
_computing_data_collection 'XSCANS (Siemens, 1991)'
_computing_data_reduction XSCANS
_computing_molecular_graphics 'XP (Siemens, 1990)'
_computing_structure_refinement 'SHELXS86 (Sheldrick, 1990)'
_computing_structure_solution 'SHELXS86 (Sheldrick, 1990)'
_diffrn_ambient_temperature 298
_diffrn_measurement_device 'Syntex P4 4-circle'
_diffrn_measurement_method \q/2\q
_diffrn_radiation_monochromator 'highly oriented graphite crystal'
_diffrn_radiation_source 'fine-focus sealed tube'
_diffrn_radiation_type MoK\a
_diffrn_radiation_wavelength 0.71073
_diffrn_reflns_av_R_equivalents 0.0288
_diffrn_reflns_limit_h_max 21
_diffrn_reflns_limit_h_min -1
_diffrn_reflns_limit_k_max 7
_diffrn_reflns_limit_k_min -1
_diffrn_reflns_limit_l_max 28
_diffrn_reflns_limit_l_min -29
_diffrn_reflns_number 5973
_diffrn_reflns_theta_max 22.5
_diffrn_reflns_theta_min 3.5
_diffrn_standards_decay_% insignificant
_diffrn_standards_interval_time 97
_diffrn_standards_number 3
_exptl_absorpt_coefficient_mu 0.085
_exptl_absorpt_correction_type none
_exptl_crystal_colour colorless
_exptl_crystal_density_diffrn 1.186
_exptl_crystal_density_method 'not measured'
_exptl_crystal_description rhombohedral
_exptl_crystal_F_000 976
_exptl_crystal_size_max 0.2
_exptl_crystal_size_mid 0.2
_exptl_crystal_size_min 0.2
_refine_diff_density_max 0.28
_refine_diff_density_min -0.17
_refine_ls_extinction_method insignificant
_refine_ls_goodness_of_fit_obs 1.26
_refine_ls_hydrogen_treatment noref
_refine_ls_matrix_type full
_refine_ls_number_parameters 299
_refine_ls_number_reflns 5973
_refine_ls_R_factor_obs 0.0578
_refine_ls_shift/esd_max 0.011
_refine_ls_shift/esd_mean 0.002
_refine_ls_structure_factor_coef F
_refine_ls_weighting_details 'w = 1/[\s^2^(F) + 0.0008F^2^]'
_refine_ls_weighting_scheme calc
_refine_ls_wR_factor_obs 0.0654
_reflns_number_observed 1486
_reflns_number_total 4511
_reflns_observed_criterion F>5.0\s(F)
_cod_data_source_file pa1238.cif
_cod_data_source_block holt2
_cod_depositor_comments
;
The following automatic conversions were performed:

'_refine_ls_weighting_scheme' value 'w = 1/[\s^2^(F) + 0.0008F^2^]'
was changed to 'calc'. New tag '_refine_ls_weighting_details' was
created. The value of the new tag was set to 'w = 1/[\s^2^(F) +
0.0008F^2^]'.

Automatic conversion script
Id: cif_fix_values 3143 2015-03-26 13:38:13Z robertas 
;
_cod_original_cell_volume 2556.8(9)
_cod_original_sg_symbol_H-M 'P 21/c'
_cod_database_code 2005948

loop_
_symmetry_equiv_pos_as_xyz
x,y,z
-x,-y,-z
-x,1/2+y,1/2-z
x,1/2-y,1/2+z

loop_
_atom_site_aniso_label
_atom_site_aniso_U_11
_atom_site_aniso_U_12
_atom_site_aniso_U_13
_atom_site_aniso_U_22
_atom_site_aniso_U_23
_atom_site_aniso_U_33
N(1) 0.035(3) -0.003(3) 0.009(2) 0.079(5) -0.002(3) 0.042(3)
C(2) 0.032(3) 0.008(4) 0.013(3) 0.076(6) 0.001(4) 0.040(4)
C(2') 0.066(4) 0.003(5) 0.023(3) 0.088(7) 0.015(4) 0.047(4)
C(3) 0.034(3) 0.009(4) 0.010(3) 0.071(6) -0.001(4) 0.037(4)
C(3') 0.045(4) 0.007(4) 0.015(3) 0.075(6) -0.0009(4) 0.037(4)
O(3') 0.061(3) 0.023(4) 0.015(2) 0.165(6) -0.039(3) 0.052(3)
O(3") 0.037(2) 0.012(3) 0.000(2) 0.087(4) -0.015(3) 0.040(2)
C(4) 0.038(4) -0.003(4) 0.017(3) 0.058(5) -0.002(4) 0.046(4)
C(5) 0.036(3) 0.000(4) 0.007(3) 0.062(6) -0.003(4) 0.031(4)
C(5') 0.052(4) 0.009(5) 0.007(3) 0.065(6) 0.000(5) 0.041(4)
O(5') 0.117(5) 0.028(4) 0.042(3) 0.087(5) 0.022(4) 0.066(3)
O(5") 0.075(3) 0.015(3) 0.031(2) 0.074(4) 0.007(3) 0.039(2)
C(6) 0.036(4) 0.005(4) 0.003(3) 0.077(6) 0.002(4) 0.035(4)
C(6') 0.058(4) -0.020(5) 0.016(3) 0.097(7) -0.014(4) 0.048(4)
C(7) 0.043(4) 0.006(4) 0.010(3) 0.050(6) 0.000(4) 0.035(3)
C(8) 0.052(4) 0.010(5) 0.014(3) 0.064(6) 0.001(4) 0.054(4)
C(9) 0.073(5) -0.001(5) 0.014(4) 0.060(7) -0.007(4) 0.063(5)
C(10) 0.051(4) -0.008(5) 0.013(4) 0.068(7) 0.002(5) 0.072(5)
C(11) 0.050(4) -0.006(5) 0.027(4) 0.067(6) -0.007(5) 0.066(5)
C(12) 0.049(4) 0.002(4) 0.019(3) 0.061(6) -0.004(4) 0.048(4)
C(13) 0.055(4) 0.003(4) -0.008(3) 0.071(6) -0.016(4) 0.057(4)
C(14) 0.058(5) 0.001(5) -0.006(4) 0.073(7) 0.005(5) 0.063(5)
C(15) 0.047(5) -0.004(6) 0.004(5) 0.178(12) 0.036(7) 0.120(7)
C(16) 0.061(5) 0.019(6) 0.005(4) 0.109(9) 0.010(6) 0.082(5)
C(17) 0.090(6) -0.005(7) -0.043(5) 0.126(9) -0.017(6) 0.116(7)
C(18) 0.086(5) 0.009(5) 0.035(4) 0.077(7) 0.014(4) 0.051(4)
C(19) 0.079(5) 0.003(5) 0.026(4) 0.076(7) 0.002(4) 0.044(4)
C(20) 0.151(8) -0.016(8) 0.064(6) 0.128(9) -0.014(6) 0.074(5)
C(21) 0.123(7) 0.066(8) 0.048(6) 0.159(10) 0.021(6) 0.080(5)
C(22) 0.124(7) 0.007(7) 0.057(5) 0.146(10) -0.001(6) 0.065(5)
N(2) 0.082(6) -0.035(6) 0.076(6) 0.126(9) -0.038(6) 0.156(8)
O(1) 0.116(5) -0.065(5) 0.121(6) 0.160(8) -0.049(6) 0.236(8)
O(2) 0.129(6) -0.051(6) 0.135(6) 0.187(9) -0.099(7) 0.235(9)

loop_
_atom_site_label
_atom_site_fract_x
_atom_site_fract_y
_atom_site_fract_z
_atom_site_U_iso_or_equiv
_atom_site_thermal_displace_type
_atom_site_calc_flag
_atom_site_calc_attached_atom
N(1) -0.4538(3) -0.7460(9) -0.0410(2) 0.052(2) Uani d .
C(2) -0.4123(4) -0.6532(13) 0.0086(2) 0.049(3) Uani d .
C(2') -0.4275(4) -0.7494(12) 0.0604(2) 0.066(3) Uani d .
H(2'A) -0.4685 -0.8576 0.0481 0.080 Uiso calc R
H(2'B) -0.3799 -0.8156 0.0849 0.080 Uiso calc R
H(2'C) -0.4445 -0.6364 0.0807 0.080 Uiso calc R
H(2'E) -0.4188 -0.9289 0.0703 0.080 Uiso calc R
H(2'D) -0.4067 -0.6361 0.1004 0.080 Uiso calc R
H(2'F) -0.4997 -0.7337 0.0492 0.080 Uiso calc R
C(3) -0.3556(3) -0.4936(12) 0.0128(2) 0.048(3) Uani d .
C(3') -0.3081(4) -0.4038(12) 0.0694(2) 0.052(3) Uani d .
O(3') -0.3347(3) -0.3028(10) 0.1001(2) 0.093(3) Uani d .
O(3") -0.2318(2) -0.4535(8) 0.0816(2) 0.058(2) Uani d .
C(4) -0.3413(3) -0.4190(11) -0.0376(2) 0.046(3) Uani d .
C(5) -0.3865(3) -0.5164(12) -0.0887(2) 0.044(3) Uani d .
C(5') -0.3776(4) -0.4328(15) -0.1436(3) 0.054(3) Uani d .
O(5') -0.4000(3) -0.2600(10) -0.1634(2) 0.087(3) Uani d .
O(5") -0.3408(2) -0.5791(8) -0.1659(2) 0.059(2) Uani d .
C(6) -0.4413(3) -0.6755(13) -0.0888(2) 0.051(3) Uani d .
C(6') -0.4919(3) -0.7858(12) -0.1424(2) 0.068(3) Uani d .
H(6'A) -0.5259 -0.8933 -0.1340 0.080 Uiso calc R
H(6'B) -0.5238 -0.6773 -0.1672 0.080 Uiso calc R
H(6'C) -0.4577 -0.8543 -0.1606 0.080 Uiso calc R
H(6'E) -0.4832 -0.7085 -0.1734 0.080 Uiso calc R
H(6'D) -0.5410 -0.8110 -0.1417 0.080 Uiso calc R
H(6'F) -0.4685 -0.9268 -0.1423 0.080 Uiso calc R
C(7) -0.2802(3) -0.2546(12) -0.0354(2) 0.044(3) Uani d .
C(8) -0.2790(4) -0.0554(14) -0.0098(3) 0.057(3) Uani d .
H(8A) -0.3196 -0.0241 0.0072 0.080 Uiso calc R
C(9) -0.2209(4) 0.0976(13) -0.0073(3) 0.067(3) Uani d .
H(9A) -0.2210 0.2339 0.0117 0.080 Uiso calc R
C(10) -0.1618(4) 0.0541(14) -0.0308(3) 0.065(3) Uani d .
H(10A) -0.1209 0.1576 -0.0302 0.080 Uiso calc R
C(11) -0.1651(4) -0.1436(15) -0.0574(3) 0.059(3) Uani d .
C(12) -0.2208(4) -0.3006(12) -0.0600(2) 0.052(3) Uani d .
H(12A) -0.2199 -0.4373 -0.0786 0.080 Uiso calc R
C(13) -0.1795(3) -0.3568(13) 0.1335(3) 0.067(3) Uani d .
H(13A) -0.1955 -0.4012 0.1654 0.080 Uiso calc R
H(13B) -0.1821 -0.2008 0.1308 0.080 Uiso calc R
C(14) -0.0951(4) -0.4321(16) 0.1418(3) 0.071(4) Uani d .
C(15) -0.0708(4) -0.3632(16) 0.0905(3) 0.120(5) Uani d .
H(15A) -0.1021 -0.4365 0.0565 0.080 Uiso calc R
H(15B) -0.0792 -0.2089 0.0859 0.080 Uiso calc R
H(15C) -0.0156 -0.3952 0.0973 0.080 Uiso calc R
C(16) -0.0886(4) -0.6705(16) 0.1480(3) 0.088(4) Uani d .
H(16A) -0.1209 -0.7387 0.1135 0.080 Uiso calc R
H(16B) -0.0343 -0.7159 0.1560 0.080 Uiso calc R
H(16C) -0.1072 -0.7122 0.1789 0.080 Uiso calc R
C(17) -0.0430(4) -0.3178(16) 0.1950(3) 0.128(5) Uani d .
H(17A) -0.0581 -0.3659 0.2270 0.080 Uiso calc R
H(17B) 0.0122 -0.3498 0.2015 0.080 Uiso calc R
H(17C) -0.0514 -0.1636 0.1901 0.080 Uiso calc R
C(18) -0.3222(4) -0.5042(13) -0.2165(3) 0.068(3) Uani d .
H(18A) -0.2814 -0.3950 -0.2061 0.080 Uiso calc R
H(18B) -0.3686 -0.4432 -0.2439 0.080 Uiso calc R
C(19) -0.2935(4) -0.6968(14) -0.2422(3) 0.065(3) Uani d .
C(20) -0.3606(5) -0.8528(15) -0.2663(3) 0.111(5) Uani d .
H(20A) -0.3772 -0.9155 -0.2364 0.080 Uiso calc R
H(20B) -0.4040 -0.7736 -0.2919 0.080 Uiso calc R
H(20C) -0.3443 -0.9666 -0.2868 0.080 Uiso calc R
C(21) -0.2261(5) -0.8104(16) -0.2000(3) 0.117(5) Uani d .
H(21A) -0.2437 -0.8702 -0.1702 0.080 Uiso calc R
H(21B) -0.2065 -0.9253 -0.2182 0.080 Uiso calc R
H(21C) -0.1844 -0.7069 -0.1840 0.080 Uiso calc R
C(22) -0.2661(5) -0.6019(15) -0.2908(3) 0.105(5) Uani d .
H(22A) -0.2223 -0.5042 -0.2752 0.080 Uiso calc R
H(22B) -0.2501 -0.7165 -0.3112 0.080 Uiso calc R
H(22C) -0.3098 -0.5235 -0.3163 0.080 Uiso calc R
N(2) -0.1021(5) -0.1908(18) -0.0836(4) 0.112(5) Uani d .
O(1) -0.0501(4) -0.0649(13) -0.0779(3) 0.155(5) Uani d .
O(2) -0.1133(4) -0.3450(16) -0.1143(4) 0.166(5) Uani d .

loop_
_atom_type_symbol
_atom_type_scat_dispersion_real
_atom_type_scat_dispersion_imag
_atom_type_scat_source
C 0.0 0.0 'International Tables Vol C Tables 4.2.6.8 and 6.1.1.4'
H 0.0 0.0 'International Tables Vol C Tables 4.2.6.8 and 6.1.1.4'
N 0.0 0.0 'International Tables Vol C Tables 4.2.6.8 and 6.1.1.4'
O 0.0 0.0 'International Tables Vol C Tables 4.2.6.8 and 6.1.1.4'

loop_
_geom_angle_atom_site_label_1
_geom_angle_atom_site_label_2
_geom_angle_atom_site_label_3
_geom_angle
_geom_angle_publ_flag
C(2) N(1) C(6) 118.2(6) no
N(1) C(2) C(2') 114.5(6) no
N(1) C(2) C(3) 123.1(6) no
C(2') C(2) C(3) 122.2(5) no
C(2) C(3) C(3') 120.9(6) no
C(2) C(3) C(4) 119.1(5) no
C(3') C(3) C(4) 120.0(6) no
C(3) C(3') O(3') 125.0(6) no
C(3) C(3') O(3") 111.1(6) no
O(3') C(3') O(3") 123.9(5) no
C(3') O(3") C(13) 115.3(5) no
C(3) C(4) C(5) 116.5(6) no
C(3) C(4) C(7) 121.4(5) no
C(5) C(4) C(7) 122.1(6) no
C(4) C(5) C(5') 118.5(6) no
C(4) C(5) C(6) 120.4(6) no
C(5') C(5) C(6) 121.0(5) no
C(5) C(5') O(5') 124.2(8) no
C(5) C(5') O(5") 110.4(7) no
O(5') C(5') O(5") 125.4(7) no
C(5') O(5") C(18) 114.5(6) no
N(1) C(6) C(5) 122.7(5) no
N(1) C(6) C(6') 114.3(6) no
C(5) C(6) C(6') 122.9(6) no
C(4) C(7) C(8) 122.1(6) no
C(4) C(7) C(12) 119.5(6) no
C(8) C(7) C(12) 118.4(7) no
C(7) C(8) C(9) 121.9(7) no
C(8) C(9) C(10) 120.4(7) no
C(9) C(10) C(11) 116.8(7) no
C(10) C(11) C(12) 124.5(7) no
C(10) C(11) N(2) 117.2(8) no
C(12) C(11) N(2) 118.3(8) no
C(7) C(12) C(11) 118.0(7) no
O(3") C(13) C(14) 108.7(6) no
C(13) C(14) C(15) 109.3(6) no
C(13) C(14) C(16) 111.1(7) no
C(15) C(14) C(16) 109.2(7) no
C(13) C(14) C(17) 106.3(7) no
C(15) C(14) C(17) 109.8(7) no
C(16) C(14) C(17) 111.3(6) no
O(5") C(18) C(19) 108.2(6) no
C(18) C(19) C(20) 109.8(7) no
C(18) C(19) C(21) 112.1(6) no
C(20) C(19) C(21) 109.9(7) no
C(18) C(19) C(22) 105.3(7) no
C(20) C(19) C(22) 109.6(6) no
C(21) C(19) C(22) 110.0(7) no
C(11) N(2) O(1) 119.3(10) no
C(11) N(2) O(2) 115.9(9) no
O(1) N(2) O(2) 124.3(11) no

loop_
_geom_bond_atom_site_label_1
_geom_bond_site_symmetry_1
_geom_bond_atom_site_label_2
_geom_bond_site_symmetry_2
_geom_bond_distance
_geom_bond_publ_flag
N(1) . C(2) . 1.341(7) yes
N(1) . C(6) . 1.344(9) yes
C(2) . C(2') . 1.512(9) yes
C(2) . C(3) . 1.384(10) yes
C(3) . C(3') . 1.493(8) yes
C(3) . C(4) . 1.424(9) yes
C(3') . O(3') . 1.187(9) yes
C(3') . O(3") . 1.326(7) yes
O(3") . C(13) . 1.452(7) yes
C(4) . C(5) . 1.399(8) yes
C(4) . C(7) . 1.470(9) yes
C(5) . C(5') . 1.508(10) yes
C(5) . C(6) . 1.377(10) yes
C(5') . O(5') . 1.182(11) yes
C(5') . O(5") . 1.328(10) yes
O(5") . C(18) . 1.469(8) yes
C(6) . C(6') . 1.507(8) yes
C(7) . C(8) . 1.374(11) yes
C(7) . C(12) . 1.403(10) yes
C(8) . C(9) . 1.382(11) yes
C(9) . C(10) . 1.378(11) yes
C(10) . C(11) . 1.373(12) yes
C(11) . C(12) . 1.367(11) yes
C(11) . N(2) . 1.487(13) yes
C(13) . C(14) . 1.517(10) yes
C(14) . C(15) . 1.525(12) yes
C(14) . C(16) . 1.472(14) yes
C(14) . C(17) . 1.519(10) yes
C(18) . C(19) . 1.505(12) yes
C(19) . C(20) . 1.497(12) yes
C(19) . C(21) . 1.488(10) yes
C(19) . C(22) . 1.548(12) yes
N(2) . O(1) . 1.178(12) yes
N(2) . O(2) . 1.191(14) yes
